data_4519431
loop_
_publ_author_name
'Li, Puzhen'
'Zhang, Meng'
'Maris, Thierry'
'Zhu, X. X.'
'Wuest, James D.'

_publ_contact_author_id_orcid 0000-0001-9731-4046
_publ_section_title
;
 Probing the Relationship between Crystallization and Gelation by Using
 Ammonium Salts of Bile Acids
;
_journal_name_full 'Crystal Growth & Design'
_journal_page_first 3505
_journal_page_last 3517
_journal_paper_doi 10.1021/acs.cgd.2c00310
_journal_volume 22
_journal_year 2022
_chemical_absolute_configuration ad
_chemical_formula_moiety 'C24 H39 O4, C8 H20 N'
_chemical_formula_sum 'C32 H59 N O4'
_chemical_formula_weight 521.80
_space_group_crystal_system monoclinic
_space_group_IT_number 4
_space_group_name_Hall 'P 2yb'
_space_group_name_H-M_alt 'P 1 21 1'
_atom_sites_solution_hydrogens mixed
_atom_sites_solution_primary dual
_audit_contact_author_email thierry.maris@umontreal.ca
_audit_contact_author_name 'Thierry Maris'
_audit_contact_author_phone '+1 514 340 4711 2579'
_audit_creation_date 2021-09-27
_audit_creation_method
;
FinalCif V88 by Daniel Kratzert, Freiburg 2021,
https://github.com/dkratzert/FinalCif
;
_cell_angle_alpha 90
_cell_angle_beta 104.1260(10)
_cell_angle_gamma 90
_cell_formula_units_Z 2
_cell_length_a 11.8383(2)
_cell_length_b 7.72700(10)
_cell_length_c 17.0565(3)
_cell_measurement_reflns_used 9343
_cell_measurement_temperature 100
_cell_measurement_theta_max 70.079
_cell_measurement_theta_min 2.671
_cell_volume 1513.06(4)
_computing_cell_refinement
;
SAINT (2020) V8.40B; Integration Software for Single Crystal Data.
Bruker AXS Inc., Madison, WI 53719-1173.
;
_computing_data_collection
;
APEX 3 (2019) Bruker AXS Inc., Madison, WI 53719-1173.
;
_computing_data_reduction
;
SAINT (2020) V8.40B; Integration Software for Single Crystal Data.
Bruker AXS Inc., Madison, WI 53719-1173.
;
_computing_molecular_graphics 'Olex2 1.3 (Dolomanov et al., 2009)'
_computing_publication_material 'Olex2 1.3 (Dolomanov et al., 2009)'
_computing_structure_refinement 'XL  (Sheldrick, 2008)'
_computing_structure_solution 'SHELXT 2018/2 (Sheldrick, 2018)'
_diffrn_ambient_temperature 100
_diffrn_detector 'CCD area detector'
_diffrn_detector_area_resol_mean 8.3
_diffrn_detector_type 'Bruker APEX2 CCD'
_diffrn_measured_fraction_theta_full 0.999
_diffrn_measured_fraction_theta_max 0.997
_diffrn_measurement_device 'three-circle diffractometer'
_diffrn_measurement_device_type 'Bruker Smart APEX'
_diffrn_measurement_method '\w scans'
_diffrn_radiation_collimation 'Focusing mirrors'
_diffrn_radiation_monochromator 'Quazar MX Mirror Optics'
_diffrn_radiation_probe x-ray
_diffrn_radiation_type 'Cu K\a'
_diffrn_radiation_wavelength 1.54178
_diffrn_reflns_av_R_equivalents 0.0254
_diffrn_reflns_av_unetI/netI 0.0244
_diffrn_reflns_Laue_measured_fraction_full 0.999
_diffrn_reflns_Laue_measured_fraction_max 0.997
_diffrn_reflns_limit_h_max 14
_diffrn_reflns_limit_h_min -14
_diffrn_reflns_limit_k_max 8
_diffrn_reflns_limit_k_min -9
_diffrn_reflns_limit_l_max 20
_diffrn_reflns_limit_l_min -20
_diffrn_reflns_number 17573
_diffrn_reflns_theta_full 67.679
_diffrn_reflns_theta_max 70.107
_diffrn_reflns_theta_min 2.671
_diffrn_source 'Microfocus Source'
_diffrn_source_current 0.65
_diffrn_source_target Cu
_diffrn_source_type 'Incoatec I\mS High Brilliance Microsource'
_diffrn_source_voltage 44.8
_exptl_absorpt_coefficient_mu 0.569
_exptl_absorpt_correction_T_max 0.5220
_exptl_absorpt_correction_T_min 0.4406
_exptl_absorpt_correction_type multi-scan
_exptl_absorpt_process_details
;
SADABS-2016/2 (Bruker,2016/2) was used for absorption correction.
wR2(int) was 0.1563 before and 0.0379 after correction.
The Ratio of minimum to maximum transmission is 0.8441.
The \l/2 correction factor is Not present.
;
_exptl_crystal_colour 'clear light colourless'
_exptl_crystal_colour_lustre clear
_exptl_crystal_colour_modifier light
_exptl_crystal_colour_primary colourless
_exptl_crystal_density_diffrn 1.145
_exptl_crystal_description Plate
_exptl_crystal_F_000 580
_exptl_crystal_size_max 0.33
_exptl_crystal_size_mid 0.1
_exptl_crystal_size_min 0.03
_refine_diff_density_max 0.238
_refine_diff_density_min -0.167
_refine_diff_density_rms 0.034
_refine_ls_abs_structure_details
;
 Refined as an inversion twin.
;
_refine_ls_abs_structure_Flack 0.00(17)
_refine_ls_extinction_coef .
_refine_ls_extinction_method none
_refine_ls_goodness_of_fit_ref 1.045
_refine_ls_hydrogen_treatment mixed
_refine_ls_matrix_type full
_refine_ls_number_parameters 359
_refine_ls_number_reflns 5164
_refine_ls_number_restraints 1
_refine_ls_restrained_S_all 1.045
_refine_ls_R_factor_all 0.0298
_refine_ls_R_factor_gt 0.0291
_refine_ls_shift/su_max 0.001
_refine_ls_shift/su_mean 0.000
_refine_ls_structure_factor_coef Fsqd
_refine_ls_weighting_details
;
w=1/[\s^2^(Fo^2^)+(0.0457P)^2^+0.2422P] where P=(Fo^2^+2Fc^2^)/3
;
_refine_ls_weighting_scheme calc
_refine_ls_wR_factor_gt 0.0758
_refine_ls_wR_factor_ref 0.0765
_reflns_Friedel_coverage 0.664
_reflns_Friedel_fraction_full 0.788
_reflns_Friedel_fraction_max 0.776
_reflns_number_gt 5053
_reflns_number_total 5164
_reflns_threshold_expression 'I > 2\s(I)'
_cod_data_source_file DCA_OctylNH3.cif
_cod_data_source_block zhu321
_cod_database_code 4519431

loop_
_space_group_symop_id
_space_group_symop_operation_xyz
1 'x, y, z'
2 '-x, y+1/2, -z'

loop_
_atom_site_label
_atom_site_type_symbol
_atom_site_fract_x
_atom_site_fract_y
_atom_site_fract_z
_atom_site_U_iso_or_equiv
_atom_site_adp_type
_atom_site_occupancy
_atom_site_site_symmetry_order
_atom_site_calc_flag
_atom_site_refinement_flags_posn
_atom_site_refinement_flags_adp
_atom_site_refinement_flags_occupancy
_atom_site_disorder_assembly
_atom_site_disorder_group
O1 O 0.21077(10) 0.12141(18) 0.17175(7) 0.0164(3) Uani 1 1 d . . . . .
H1 H 0.203(2) 0.236(4) 0.1539(16) 0.038(7) Uiso 1 1 d . . . . .
O2 O 0.40780(12) 0.26527(18) 0.51773(8) 0.0201(3) Uani 1 1 d . . . . .
H2 H 0.466(3) 0.276(6) 0.545(2) 0.067(12) Uiso 1 1 d . . . . .
O3 O 0.87346(11) 0.15828(18) 0.97239(7) 0.0190(3) Uani 1 1 d . . . . .
O4 O 0.84535(11) -0.0763(2) 0.89707(8) 0.0248(3) Uani 1 1 d . . . . .
C1 C 0.04654(13) 0.2134(2) 0.33137(9) 0.0130(3) Uani 1 1 d . . . . .
H1A H -0.033844 0.205056 0.297083 0.016 Uiso 1 1 calc R U . . .
H1B H 0.049094 0.312512 0.368534 0.016 Uiso 1 1 calc R U . . .
C2 C 0.12930(14) 0.2495(2) 0.27736(9) 0.0134(3) Uani 1 1 d . . . . .
H2A H 0.105829 0.357561 0.246524 0.016 Uiso 1 1 calc R U . . .
H2B H 0.209475 0.264955 0.311120 0.016 Uiso 1 1 calc R U . . .
C3 C 0.12654(14) 0.0995(2) 0.21906(9) 0.0128(3) Uani 1 1 d . . . . .
H3 H 0.047089 0.092688 0.181773 0.015 Uiso 1 1 calc R U . . .
C4 C 0.15328(14) -0.0711(2) 0.26393(9) 0.0134(3) Uani 1 1 d . . . . .
H4A H 0.235851 -0.070919 0.294656 0.016 Uiso 1 1 calc R U . . .
H4B H 0.143054 -0.166323 0.223995 0.016 Uiso 1 1 calc R U . . .
C5 C 0.07576(14) -0.1066(2) 0.32276(9) 0.0126(3) Uani 1 1 d . . . . .
H5 H -0.005773 -0.120375 0.289295 0.015 Uiso 1 1 calc R U . . .
C6 C 0.10987(14) -0.2782(2) 0.36782(10) 0.0146(3) Uani 1 1 d . . . . .
H6A H 0.048168 -0.312066 0.394918 0.018 Uiso 1 1 calc R U . . .
H6B H 0.115143 -0.369706 0.328226 0.018 Uiso 1 1 calc R U . . .
C7 C 0.22658(14) -0.2662(2) 0.43114(9) 0.0141(3) Uani 1 1 d . . . . .
H7A H 0.241144 -0.376170 0.461707 0.017 Uiso 1 1 calc R U . . .
H7B H 0.290095 -0.249641 0.403365 0.017 Uiso 1 1 calc R U . . .
C8 C 0.22802(13) -0.1167(2) 0.49011(10) 0.0115(3) Uani 1 1 d . . . . .
H8 H 0.169162 -0.140955 0.521942 0.014 Uiso 1 1 calc R U . . .
C9 C 0.19562(13) 0.0550(2) 0.44403(9) 0.0103(3) Uani 1 1 d . . . . .
H9 H 0.255041 0.074573 0.412155 0.012 Uiso 1 1 calc R U . . .
C10 C 0.07483(13) 0.0463(2) 0.38185(9) 0.0114(3) Uani 1 1 d . . . . .
C11 C 0.20526(13) 0.2083(2) 0.50257(9) 0.0130(3) Uani 1 1 d . . . . .
H11A H 0.190109 0.316777 0.470837 0.016 Uiso 1 1 calc R U . . .
H11B H 0.144258 0.196804 0.532922 0.016 Uiso 1 1 calc R U . . .
C12 C 0.32444(13) 0.2221(2) 0.56306(9) 0.0126(3) Uani 1 1 d . . . . .
H12 H 0.321688 0.317881 0.601979 0.015 Uiso 1 1 calc R U . . .
C13 C 0.35548(13) 0.0519(2) 0.61062(9) 0.0106(3) Uani 1 1 d . . . . .
C14 C 0.34735(13) -0.0970(2) 0.54884(9) 0.0109(3) Uani 1 1 d . . . . .
H14 H 0.403337 -0.068131 0.515356 0.013 Uiso 1 1 calc R U . . .
C15 C 0.39840(14) -0.2527(2) 0.60088(10) 0.0153(3) Uani 1 1 d . . . . .
H15A H 0.430912 -0.338171 0.569110 0.018 Uiso 1 1 calc R U . . .
H15B H 0.338545 -0.309937 0.623492 0.018 Uiso 1 1 calc R U . . .
C16 C 0.49564(14) -0.1726(2) 0.66883(10) 0.0153(3) Uani 1 1 d . . . . .
H16A H 0.573179 -0.209693 0.662909 0.018 Uiso 1 1 calc R U . . .
H16B H 0.486840 -0.210616 0.722457 0.018 Uiso 1 1 calc R U . . .
C17 C 0.48362(13) 0.0277(2) 0.66097(9) 0.0122(3) Uani 1 1 d . . . . .
H17 H 0.535650 0.066765 0.626213 0.015 Uiso 1 1 calc R U . . .
C18 C 0.27121(14) 0.0276(2) 0.66574(9) 0.0148(3) Uani 1 1 d . . . . .
H18A H 0.271858 0.131787 0.698611 0.022 Uiso 1 1 calc R U . . .
H18B H 0.295879 -0.072199 0.701247 0.022 Uiso 1 1 calc R U . . .
H18C H 0.192270 0.007763 0.632435 0.022 Uiso 1 1 calc R U . . .
C19 C -0.02440(14) 0.0211(2) 0.42468(10) 0.0162(3) Uani 1 1 d . . . . .
H19A H -0.034340 0.127290 0.453694 0.024 Uiso 1 1 calc R U . . .
H19B H -0.005129 -0.074978 0.463138 0.024 Uiso 1 1 calc R U . . .
H19C H -0.096904 -0.005038 0.384477 0.024 Uiso 1 1 calc R U . . .
C20 C 0.52373(14) 0.1226(2) 0.74274(10) 0.0147(3) Uani 1 1 d . . . . .
H20 H 0.472185 0.084837 0.778067 0.018 Uiso 1 1 calc R U . . .
C21 C 0.51368(16) 0.3197(3) 0.73358(11) 0.0207(4) Uani 1 1 d . . . . .
H21A H 0.552999 0.357816 0.692254 0.031 Uiso 1 1 calc R U . . .
H21B H 0.550312 0.374747 0.785292 0.031 Uiso 1 1 calc R U . . .
H21C H 0.431299 0.352539 0.717330 0.031 Uiso 1 1 calc R U . . .
C22 C 0.64953(13) 0.0682(2) 0.78414(9) 0.0146(3) Uani 1 1 d . . . . .
H22A H 0.652702 -0.059670 0.787976 0.018 Uiso 1 1 calc R U . . .
H22B H 0.701307 0.104294 0.749479 0.018 Uiso 1 1 calc R U . . .
C23 C 0.69665(14) 0.1437(3) 0.86869(10) 0.0163(3) Uani 1 1 d . . . . .
H23A H 0.638553 0.123902 0.900798 0.020 Uiso 1 1 calc R U . . .
H23B H 0.705668 0.270293 0.863831 0.020 Uiso 1 1 calc R U . . .
C24 C 0.81339(14) 0.0676(2) 0.91465(9) 0.0133(3) Uani 1 1 d . . . . .
N1 N 0.90933(13) 0.5035(2) 0.98685(8) 0.0149(3) Uani 1 1 d . . . . .
H1C H 0.868(2) 0.563(3) 0.9423(15) 0.024(6) Uiso 1 1 d . . . . .
H1D H 0.987(2) 0.548(4) 0.9949(16) 0.034(6) Uiso 1 1 d . . . . .
H1E H 0.906(2) 0.385(4) 0.9749(14) 0.025(6) Uiso 1 1 d . . . . .
C25 C 0.85993(15) 0.5264(2) 1.05850(10) 0.0168(4) Uani 1 1 d . . . . .
H25A H 0.906868 0.458546 1.104227 0.020 Uiso 1 1 calc R U . . .
H25B H 0.779541 0.480027 1.045784 0.020 Uiso 1 1 calc R U . . .
C26 C 0.85778(14) 0.7140(2) 1.08392(10) 0.0156(3) Uani 1 1 d . . . . .
H26A H 0.814610 0.783889 1.037612 0.019 Uiso 1 1 calc R U . . .
H26B H 0.938415 0.758901 1.100562 0.019 Uiso 1 1 calc R U . . .
C27 C 0.79919(15) 0.7305(3) 1.15431(10) 0.0176(4) Uani 1 1 d . . . . .
H27A H 0.724021 0.667789 1.140261 0.021 Uiso 1 1 calc R U . . .
H27B H 0.849087 0.673831 1.202528 0.021 Uiso 1 1 calc R U . . .
C28 C 0.77680(14) 0.9167(3) 1.17577(10) 0.0176(4) Uani 1 1 d . . . . .
H28A H 0.758674 0.917691 1.229444 0.021 Uiso 1 1 calc R U . . .
H28B H 0.849172 0.984289 1.180345 0.021 Uiso 1 1 calc R U . . .
C29 C 0.67824(15) 1.0064(3) 1.11538(10) 0.0180(4) Uani 1 1 d . . . . .
H29A H 0.698286 1.013343 1.062409 0.022 Uiso 1 1 calc R U . . .
H29B H 0.606466 0.936208 1.108197 0.022 Uiso 1 1 calc R U . . .
C30 C 0.65481(15) 1.1876(3) 1.14228(11) 0.0207(4) Uani 1 1 d . . . . .
H30A H 0.726986 1.256833 1.149566 0.025 Uiso 1 1 calc R U . . .
H30B H 0.635575 1.179756 1.195494 0.025 Uiso 1 1 calc R U . . .
C31 C 0.55639(17) 1.2825(3) 1.08369(12) 0.0253(4) Uani 1 1 d . . . . .
H31A H 0.553195 1.403128 1.102572 0.030 Uiso 1 1 calc R U . . .
H31B H 0.573974 1.286666 1.029879 0.030 Uiso 1 1 calc R U . . .
C32 C 0.43786(16) 1.1990(3) 1.07516(12) 0.0278(4) Uani 1 1 d . . . . .
H32A H 0.377679 1.272050 1.041189 0.042 Uiso 1 1 calc R U . . .
H32B H 0.422234 1.186286 1.128701 0.042 Uiso 1 1 calc R U . . .
H32C H 0.437179 1.084774 1.050071 0.042 Uiso 1 1 calc R U . . .

loop_
_atom_site_aniso_label
_atom_site_aniso_U_11
_atom_site_aniso_U_22
_atom_site_aniso_U_33
_atom_site_aniso_U_23
_atom_site_aniso_U_13
_atom_site_aniso_U_12
O1 0.0184(6) 0.0175(7) 0.0150(6) 0.0018(5) 0.0074(4) -0.0011(5)
O2 0.0194(6) 0.0202(7) 0.0213(6) 0.0025(5) 0.0063(5) -0.0080(5)
O3 0.0178(6) 0.0166(7) 0.0188(6) -0.0045(5) -0.0027(5) -0.0005(5)
O4 0.0245(6) 0.0217(8) 0.0225(6) -0.0096(6) -0.0052(5) 0.0073(6)
C1 0.0130(7) 0.0114(8) 0.0141(7) -0.0014(6) 0.0021(6) 0.0013(6)
C2 0.0150(7) 0.0104(9) 0.0144(7) 0.0023(6) 0.0027(6) 0.0006(6)
C3 0.0123(7) 0.0132(9) 0.0129(7) 0.0005(6) 0.0034(6) -0.0001(6)
C4 0.0164(7) 0.0118(8) 0.0126(7) -0.0006(6) 0.0045(6) 0.0014(6)
C5 0.0119(7) 0.0113(9) 0.0135(7) -0.0015(6) 0.0007(6) -0.0023(6)
C6 0.0187(8) 0.0092(8) 0.0147(7) -0.0014(6) 0.0017(6) -0.0035(7)
C7 0.0181(8) 0.0090(8) 0.0137(7) -0.0007(6) 0.0010(6) 0.0004(6)
C8 0.0119(7) 0.0105(8) 0.0126(7) 0.0002(6) 0.0038(6) -0.0009(6)
C9 0.0108(7) 0.0093(8) 0.0113(7) 0.0001(6) 0.0038(5) -0.0005(6)
C10 0.0106(7) 0.0110(8) 0.0126(7) -0.0003(6) 0.0028(6) -0.0005(6)
C11 0.0143(7) 0.0098(8) 0.0141(7) -0.0008(6) 0.0021(6) 0.0017(6)
C12 0.0143(7) 0.0103(8) 0.0136(7) -0.0018(6) 0.0043(6) -0.0009(6)
C13 0.0102(7) 0.0105(8) 0.0115(6) 0.0001(6) 0.0033(5) -0.0002(6)
C14 0.0122(7) 0.0091(8) 0.0118(7) -0.0010(6) 0.0035(6) -0.0003(6)
C15 0.0168(7) 0.0124(9) 0.0155(7) 0.0006(7) 0.0017(6) 0.0007(7)
C16 0.0142(8) 0.0138(9) 0.0163(8) 0.0012(7) 0.0004(6) 0.0012(7)
C17 0.0112(7) 0.0130(9) 0.0126(7) -0.0007(6) 0.0035(6) -0.0006(6)
C18 0.0130(7) 0.0195(10) 0.0131(7) -0.0012(6) 0.0055(6) -0.0011(7)
C19 0.0118(7) 0.0192(9) 0.0179(7) -0.0006(7) 0.0043(6) -0.0009(7)
C20 0.0120(7) 0.0177(9) 0.0137(8) -0.0024(6) 0.0016(6) 0.0001(6)
C21 0.0185(8) 0.0180(10) 0.0221(8) -0.0058(7) -0.0018(7) 0.0030(7)
C22 0.0134(7) 0.0160(9) 0.0137(7) -0.0017(7) 0.0015(6) 0.0000(7)
C23 0.0135(7) 0.0189(9) 0.0153(8) -0.0035(7) 0.0010(6) 0.0014(7)
C24 0.0136(7) 0.0151(9) 0.0119(7) -0.0005(6) 0.0045(6) -0.0017(7)
N1 0.0149(7) 0.0153(8) 0.0143(6) -0.0005(6) 0.0029(5) 0.0003(6)
C25 0.0190(8) 0.0168(10) 0.0161(7) 0.0024(7) 0.0068(6) -0.0005(7)
C26 0.0151(7) 0.0158(9) 0.0169(7) 0.0001(7) 0.0058(6) -0.0002(7)
C27 0.0170(7) 0.0199(10) 0.0170(7) 0.0014(7) 0.0060(6) 0.0015(7)
C28 0.0160(8) 0.0220(10) 0.0147(7) -0.0037(7) 0.0037(6) 0.0006(7)
C29 0.0154(8) 0.0208(9) 0.0177(7) -0.0036(7) 0.0037(6) 0.0016(7)
C30 0.0175(8) 0.0200(10) 0.0247(9) -0.0037(7) 0.0055(7) -0.0007(7)
C31 0.0274(9) 0.0217(10) 0.0283(9) 0.0027(8) 0.0098(7) 0.0062(8)
C32 0.0204(9) 0.0307(12) 0.0294(9) 0.0012(9) 0.0007(7) 0.0080(8)

loop_
_atom_type_symbol
_atom_type_description
_atom_type_scat_dispersion_real
_atom_type_scat_dispersion_imag
_atom_type_scat_source
C C 0.0181 0.0091 'International Tables Vol C Tables 4.2.6.8 and 6.1.1.4'
H H 0.0000 0.0000 'International Tables Vol C Tables 4.2.6.8 and 6.1.1.4'
N N 0.0311 0.0180 'International Tables Vol C Tables 4.2.6.8 and 6.1.1.4'
O O 0.0492 0.0322 'International Tables Vol C Tables 4.2.6.8 and 6.1.1.4'

loop_
_geom_angle_atom_site_label_1
_geom_angle_atom_site_label_2
_geom_angle_atom_site_label_3
_geom_angle
_geom_angle_site_symmetry_1
_geom_angle_site_symmetry_3
C3 O1 H1 105.8(16) . .
C12 O2 H2 110(3) . .
H1A C1 H1B 107.7 . .
C2 C1 H1A 108.8 . .
C2 C1 H1B 108.8 . .
C2 C1 C10 113.96(13) . .
C10 C1 H1A 108.8 . .
C10 C1 H1B 108.8 . .
C1 C2 H2A 109.7 . .
C1 C2 H2B 109.7 . .
H2A C2 H2B 108.2 . .
C3 C2 C1 109.93(13) . .
C3 C2 H2A 109.7 . .
C3 C2 H2B 109.7 . .
O1 C3 C2 111.72(13) . .
O1 C3 H3 108.8 . .
O1 C3 C4 107.28(13) . .
C2 C3 H3 108.8 . .
C4 C3 C2 111.29(13) . .
C4 C3 H3 108.8 . .
C3 C4 H4A 108.9 . .
C3 C4 H4B 108.9 . .
C3 C4 C5 113.50(14) . .
H4A C4 H4B 107.7 . .
C5 C4 H4A 108.9 . .
C5 C4 H4B 108.9 . .
C4 C5 H5 107.0 . .
C4 C5 C10 112.75(13) . .
C6 C5 C4 110.73(13) . .
C6 C5 H5 107.0 . .
C6 C5 C10 111.97(13) . .
C10 C5 H5 107.0 . .
C5 C6 H6A 109.1 . .
C5 C6 H6B 109.1 . .
H6A C6 H6B 107.9 . .
C7 C6 C5 112.39(14) . .
C7 C6 H6A 109.1 . .
C7 C6 H6B 109.1 . .
C6 C7 H7A 109.2 . .
C6 C7 H7B 109.2 . .
H7A C7 H7B 107.9 . .
C8 C7 C6 111.87(13) . .
C8 C7 H7A 109.2 . .
C8 C7 H7B 109.2 . .
C7 C8 H8 108.6 . .
C7 C8 C9 110.68(13) . .
C9 C8 H8 108.6 . .
C14 C8 C7 111.54(13) . .
C14 C8 H8 108.6 . .
C14 C8 C9 108.88(13) . .
C8 C9 H9 106.7 . .
C8 C9 C10 112.45(13) . .
C10 C9 H9 106.7 . .
C11 C9 C8 111.26(12) . .
C11 C9 H9 106.7 . .
C11 C9 C10 112.70(13) . .
C1 C10 C5 108.00(12) . .
C1 C10 C9 112.41(13) . .
C5 C10 C9 108.87(13) . .
C19 C10 C1 106.49(13) . .
C19 C10 C5 109.80(14) . .
C19 C10 C9 111.21(12) . .
C9 C11 H11A 108.8 . .
C9 C11 H11B 108.8 . .
H11A C11 H11B 107.7 . .
C12 C11 C9 113.64(13) . .
C12 C11 H11A 108.8 . .
C12 C11 H11B 108.8 . .
O2 C12 C11 107.12(12) . .
O2 C12 H12 108.9 . .
O2 C12 C13 112.03(13) . .
C11 C12 H12 108.9 . .
C11 C12 C13 110.88(13) . .
C13 C12 H12 108.9 . .
C12 C13 C14 107.97(12) . .
C12 C13 C17 117.78(13) . .
C14 C13 C17 100.16(12) . .
C18 C13 C12 108.56(13) . .
C18 C13 C14 112.54(13) . .
C18 C13 C17 109.69(12) . .
C8 C14 C13 114.52(13) . .
C8 C14 H14 106.5 . .
C8 C14 C15 118.26(14) . .
C13 C14 H14 106.5 . .
C15 C14 C13 103.85(12) . .
C15 C14 H14 106.5 . .
C14 C15 H15A 111.0 . .
C14 C15 H15B 111.0 . .
C14 C15 C16 103.68(14) . .
H15A C15 H15B 109.0 . .
C16 C15 H15A 111.0 . .
C16 C15 H15B 111.0 . .
C15 C16 H16A 110.3 . .
C15 C16 H16B 110.3 . .
C15 C16 C17 107.27(13) . .
H16A C16 H16B 108.5 . .
C17 C16 H16A 110.3 . .
C17 C16 H16B 110.3 . .
C13 C17 H17 107.1 . .
C16 C17 C13 102.84(13) . .
C16 C17 H17 107.1 . .
C20 C17 C13 118.91(13) . .
C20 C17 C16 113.11(14) . .
C20 C17 H17 107.1 . .
C13 C18 H18A 109.5 . .
C13 C18 H18B 109.5 . .
C13 C18 H18C 109.5 . .
H18A C18 H18B 109.5 . .
H18A C18 H18C 109.5 . .
H18B C18 H18C 109.5 . .
C10 C19 H19A 109.5 . .
C10 C19 H19B 109.5 . .
C10 C19 H19C 109.5 . .
H19A C19 H19B 109.5 . .
H19A C19 H19C 109.5 . .
H19B C19 H19C 109.5 . .
C17 C20 H20 107.9 . .
C21 C20 C17 112.36(14) . .
C21 C20 H20 107.9 . .
C21 C20 C22 111.08(15) . .
C22 C20 C17 109.50(14) . .
C22 C20 H20 107.9 . .
C20 C21 H21A 109.5 . .
C20 C21 H21B 109.5 . .
C20 C21 H21C 109.5 . .
H21A C21 H21B 109.5 . .
H21A C21 H21C 109.5 . .
H21B C21 H21C 109.5 . .
C20 C22 H22A 108.6 . .
C20 C22 H22B 108.6 . .
H22A C22 H22B 107.6 . .
C23 C22 C20 114.64(14) . .
C23 C22 H22A 108.6 . .
C23 C22 H22B 108.6 . .
C22 C23 H23A 108.7 . .
C22 C23 H23B 108.7 . .
C22 C23 C24 114.38(14) . .
H23A C23 H23B 107.6 . .
C24 C23 H23A 108.7 . .
C24 C23 H23B 108.7 . .
O3 C24 C23 116.67(15) . .
O4 C24 O3 122.43(16) . .
O4 C24 C23 120.88(15) . .
H1C N1 H1D 104(2) . .
H1C N1 H1E 109(2) . .
H1D N1 H1E 112(2) . .
C25 N1 H1C 112.4(14) . .
C25 N1 H1D 113.2(16) . .
C25 N1 H1E 106.9(15) . .
N1 C25 H25A 109.0 . .
N1 C25 H25B 109.0 . .
N1 C25 C26 112.71(14) . .
H25A C25 H25B 107.8 . .
C26 C25 H25A 109.0 . .
C26 C25 H25B 109.0 . .
C25 C26 H26A 109.6 . .
C25 C26 H26B 109.6 . .
C25 C26 C27 110.29(14) . .
H26A C26 H26B 108.1 . .
C27 C26 H26A 109.6 . .
C27 C26 H26B 109.6 . .
C26 C27 H27A 108.8 . .
C26 C27 H27B 108.8 . .
H27A C27 H27B 107.7 . .
C28 C27 C26 113.95(15) . .
C28 C27 H27A 108.8 . .
C28 C27 H27B 108.8 . .
C27 C28 H28A 108.6 . .
C27 C28 H28B 108.6 . .
H28A C28 H28B 107.6 . .
C29 C28 C27 114.63(14) . .
C29 C28 H28A 108.6 . .
C29 C28 H28B 108.6 . .
C28 C29 H29A 109.1 . .
C28 C29 H29B 109.1 . .
H29A C29 H29B 107.9 . .
C30 C29 C28 112.41(14) . .
C30 C29 H29A 109.1 . .
C30 C29 H29B 109.1 . .
C29 C30 H30A 108.7 . .
C29 C30 H30B 108.7 . .
C29 C30 C31 114.31(15) . .
H30A C30 H30B 107.6 . .
C31 C30 H30A 108.7 . .
C31 C30 H30B 108.7 . .
C30 C31 H31A 108.9 . .
C30 C31 H31B 108.9 . .
H31A C31 H31B 107.7 . .
C32 C31 C30 113.50(17) . .
C32 C31 H31A 108.9 . .
C32 C31 H31B 108.9 . .
C31 C32 H32A 109.5 . .
C31 C32 H32B 109.5 . .
C31 C32 H32C 109.5 . .
H32A C32 H32B 109.5 . .
H32A C32 H32C 109.5 . .
H32B C32 H32C 109.5 . .

loop_
_geom_bond_atom_site_label_1
_geom_bond_atom_site_label_2
_geom_bond_distance
_geom_bond_site_symmetry_2
O1 H1 0.93(3) .
O1 C3 1.4377(19) .
O2 H2 0.74(4) .
O2 C12 1.4335(19) .
O3 C24 1.274(2) .
O4 C24 1.235(2) .
C1 H1A 0.9900 .
C1 H1B 0.9900 .
C1 C2 1.525(2) .
C1 C10 1.543(2) .
C2 H2A 0.9900 .
C2 H2B 0.9900 .
C2 C3 1.522(2) .
C3 H3 1.0000 .
C3 C4 1.518(2) .
C4 H4A 0.9900 .
C4 H4B 0.9900 .
C4 C5 1.541(2) .
C5 H5 1.0000 .
C5 C6 1.537(2) .
C5 C10 1.554(2) .
C6 H6A 0.9900 .
C6 H6B 0.9900 .
C6 C7 1.535(2) .
C7 H7A 0.9900 .
C7 H7B 0.9900 .
C7 C8 1.529(2) .
C8 H8 1.0000 .
C8 C9 1.542(2) .
C8 C14 1.527(2) .
C9 H9 1.0000 .
C9 C10 1.5602(19) .
C9 C11 1.535(2) .
C10 C19 1.540(2) .
C11 H11A 0.9900 .
C11 H11B 0.9900 .
C11 C12 1.535(2) .
C12 H12 1.0000 .
C12 C13 1.542(2) .
C13 C14 1.547(2) .
C13 C17 1.561(2) .
C13 C18 1.540(2) .
C14 H14 1.0000 .
C14 C15 1.529(2) .
C15 H15A 0.9900 .
C15 H15B 0.9900 .
C15 C16 1.549(2) .
C16 H16A 0.9900 .
C16 H16B 0.9900 .
C16 C17 1.558(2) .
C17 H17 1.0000 .
C17 C20 1.544(2) .
C18 H18A 0.9800 .
C18 H18B 0.9800 .
C18 H18C 0.9800 .
C19 H19A 0.9800 .
C19 H19B 0.9800 .
C19 H19C 0.9800 .
C20 H20 1.0000 .
C20 C21 1.533(3) .
C20 C22 1.543(2) .
C21 H21A 0.9800 .
C21 H21B 0.9800 .
C21 H21C 0.9800 .
C22 H22A 0.9900 .
C22 H22B 0.9900 .
C22 C23 1.529(2) .
C23 H23A 0.9900 .
C23 H23B 0.9900 .
C23 C24 1.530(2) .
N1 H1C 0.92(3) .
N1 H1D 0.96(3) .
N1 H1E 0.94(3) .
N1 C25 1.489(2) .
C25 H25A 0.9900 .
C25 H25B 0.9900 .
C25 C26 1.515(3) .
C26 H26A 0.9900 .
C26 H26B 0.9900 .
C26 C27 1.531(2) .
C27 H27A 0.9900 .
C27 H27B 0.9900 .
C27 C28 1.524(3) .
C28 H28A 0.9900 .
C28 H28B 0.9900 .
C28 C29 1.522(2) .
C29 H29A 0.9900 .
C29 H29B 0.9900 .
C29 C30 1.520(3) .
C30 H30A 0.9900 .
C30 H30B 0.9900 .
C30 C31 1.525(3) .
C31 H31A 0.9900 .
C31 H31B 0.9900 .
C31 C32 1.519(3) .
C32 H32A 0.9800 .
C32 H32B 0.9800 .
C32 H32C 0.9800 .

loop_
_geom_hbond_atom_site_label_D
_geom_hbond_atom_site_label_H
_geom_hbond_atom_site_label_A
_geom_hbond_distance_DH
_geom_hbond_distance_HA
_geom_hbond_distance_DA
_geom_hbond_angle_DHA
_geom_hbond_site_symmetry_A
_geom_hbond_publ_flag
O1 H1 O4 0.93(3) 1.72(3) 2.6256(19) 164(3) 2_656 yes
N1 H1C O1 0.92(3) 1.99(3) 2.8797(19) 161(2) 2_656 yes
N1 H1D O3 0.96(3) 1.82(3) 2.767(2) 168(2) 2_757 yes
N1 H1D O4 0.96(3) 2.54(3) 3.1508(19) 121(2) 2_757 yes
N1 H1E O3 0.94(3) 1.79(3) 2.703(2) 163(2) . yes

loop_
_geom_torsion_atom_site_label_1
_geom_torsion_atom_site_label_2
_geom_torsion_atom_site_label_3
_geom_torsion_atom_site_label_4
_geom_torsion
_geom_torsion_site_symmetry_1
_geom_torsion_site_symmetry_2
_geom_torsion_site_symmetry_3
_geom_torsion_site_symmetry_4
O1 C3 C4 C5 175.55(12) . . . .
O2 C12 C13 C14 -64.93(16) . . . .
O2 C12 C13 C17 47.44(18) . . . .
O2 C12 C13 C18 172.79(13) . . . .
C1 C2 C3 O1 -174.99(12) . . . .
C1 C2 C3 C4 -55.10(17) . . . .
C2 C1 C10 C5 -56.04(17) . . . .
C2 C1 C10 C9 64.07(17) . . . .
C2 C1 C10 C19 -173.91(13) . . . .
C2 C3 C4 C5 53.06(17) . . . .
C3 C4 C5 C6 -178.33(13) . . . .
C3 C4 C5 C10 -52.00(18) . . . .
C4 C5 C6 C7 72.20(17) . . . .
C4 C5 C10 C1 51.22(16) . . . .
C4 C5 C10 C9 -71.10(17) . . . .
C4 C5 C10 C19 166.94(13) . . . .
C5 C6 C7 C8 53.91(18) . . . .
C6 C5 C10 C1 176.87(12) . . . .
C6 C5 C10 C9 54.56(17) . . . .
C6 C5 C10 C19 -67.40(16) . . . .
C6 C7 C8 C9 -54.27(17) . . . .
C6 C7 C8 C14 -175.65(13) . . . .
C7 C8 C9 C10 56.59(16) . . . .
C7 C8 C9 C11 -175.91(12) . . . .
C7 C8 C14 C13 -179.91(13) . . . .
C7 C8 C14 C15 -56.95(18) . . . .
C8 C9 C10 C1 -175.77(12) . . . .
C8 C9 C10 C5 -56.16(16) . . . .
C8 C9 C10 C19 64.94(18) . . . .
C8 C9 C11 C12 54.01(17) . . . .
C8 C14 C15 C16 -162.98(13) . . . .
C9 C8 C14 C13 57.66(16) . . . .
C9 C8 C14 C15 -179.38(13) . . . .
C9 C11 C12 O2 67.32(18) . . . .
C9 C11 C12 C13 -55.20(17) . . . .
C10 C1 C2 C3 58.89(17) . . . .
C10 C5 C6 C7 -54.55(18) . . . .
C10 C9 C11 C12 -178.63(13) . . . .
C11 C9 C10 C1 57.49(16) . . . .
C11 C9 C10 C5 177.10(13) . . . .
C11 C9 C10 C19 -61.80(18) . . . .
C11 C12 C13 C14 54.69(16) . . . .
C11 C12 C13 C17 167.06(13) . . . .
C11 C12 C13 C18 -67.59(16) . . . .
C12 C13 C14 C8 -58.55(16) . . . .
C12 C13 C14 C15 171.02(12) . . . .
C12 C13 C17 C16 -157.11(13) . . . .
C12 C13 C17 C20 77.04(18) . . . .
C13 C14 C15 C16 -34.82(16) . . . .
C13 C17 C20 C21 -60.4(2) . . . .
C13 C17 C20 C22 175.63(14) . . . .
C14 C8 C9 C10 179.53(12) . . . .
C14 C8 C9 C11 -52.97(15) . . . .
C14 C13 C17 C16 -40.44(14) . . . .
C14 C13 C17 C20 -166.29(14) . . . .
C14 C15 C16 C17 8.77(17) . . . .
C15 C16 C17 C13 20.05(16) . . . .
C15 C16 C17 C20 149.57(13) . . . .
C16 C17 C20 C21 178.80(14) . . . .
C16 C17 C20 C22 54.86(18) . . . .
C17 C13 C14 C8 177.67(13) . . . .
C17 C13 C14 C15 47.24(15) . . . .
C17 C20 C22 C23 -175.90(14) . . . .
C18 C13 C14 C8 61.25(17) . . . .
C18 C13 C14 C15 -69.18(16) . . . .
C18 C13 C17 C16 78.10(16) . . . .
C18 C13 C17 C20 -47.8(2) . . . .
C20 C22 C23 C24 170.89(15) . . . .
C21 C20 C22 C23 59.4(2) . . . .
C22 C23 C24 O3 158.91(15) . . . .
C22 C23 C24 O4 -22.6(2) . . . .
N1 C25 C26 C27 176.43(13) . . . .
C25 C26 C27 C28 -171.38(14) . . . .
C26 C27 C28 C29 73.02(19) . . . .
C27 C28 C29 C30 176.48(14) . . . .
C28 C29 C30 C31 -179.85(16) . . . .
C29 C30 C31 C32 65.1(2) . . . .

loop_
_twin_individual_id
_twin_individual_mass_fraction_refined
1 1.00(17)
2 0.00(17)

_cod_database_fobs_code 4519431
